data_2232873
loop_
_publ_author_name
'Mesfin, Fanuel M.'
'Kinfe, Henok H.'
'Muller, Alfred'

_publ_section_title
;
 Prop-2-yn-1-yl
 4,6-di-<i>O</i>-acetyl-2,3-dideoxy-\a-<small>D</small>-<i>erythro</i>-hex-2-enopyranoside
;
_journal_coeditor_code NC2253
_journal_issue 12
_journal_name_full 'Acta Crystallographica Section E'
_journal_page_first o3308
_journal_paper_doi 10.1107/S1600536811047246
_journal_volume 67
_journal_year 2011
_chemical_formula_iupac 'C13 H16 O6'
_chemical_formula_moiety 'C13 H16 O6'
_chemical_formula_sum 'C13 H16 O6'
_chemical_formula_weight 268.26
_chemical_name_systematic
;
Prop-2-yn-1-yl 4,6-di-<i>O</i>-acetyl-2,3-dideoxy-\a-D-<i>erythro</i>-hex-2-
enopyranoside
;
_space_group_IT_number 19
_symmetry_cell_setting orthorhombic
_symmetry_space_group_name_Hall 'P 2ac 2ab'
_symmetry_space_group_name_H-M 'P 21 21 21'
_atom_sites_solution_hydrogens geom
_atom_sites_solution_primary direct
_atom_sites_solution_secondary difmap
_audit_creation_method 'WinGX routine CIF_UPDATE'
_cell_angle_alpha 90
_cell_angle_beta 90
_cell_angle_gamma 90
_cell_formula_units_Z 4
_cell_length_a 5.2277(2)
_cell_length_b 14.8549(5)
_cell_length_c 17.0509(5)
_cell_measurement_reflns_used 7170
_cell_measurement_temperature 100(2)
_cell_measurement_theta_max 64.15
_cell_measurement_theta_min 5.98
_cell_volume 1324.12(8)
_computing_cell_refinement 'SAINT (Bruker, 2008)'
_computing_data_collection 'APEX2 (Bruker, 2011)'
_computing_data_reduction 'SAINT and XPREP (Bruker, 2008)'
_computing_molecular_graphics 'DIAMOND (Brandenburg & Putz, 2005)'
_computing_publication_material 'WinGX (Farrugia, 1999)'
_computing_structure_refinement 'SHELXL97 (Sheldrick, 2008)'
_computing_structure_solution 'SIR97 (Altomare <i>et al.</i>, 1999)'
_diffrn_ambient_temperature 100(2)
_diffrn_detector_area_resol_mean 8.4
_diffrn_measured_fraction_theta_full 0.981
_diffrn_measured_fraction_theta_max 0.981
_diffrn_measurement_device_type 'Bruker APEX DUO 4K CCD'
_diffrn_measurement_method '\f and \w scans'
_diffrn_radiation_monochromator 'Incoatec Quazar Multilayer Mirror'
_diffrn_radiation_source 'Incoatec I\mS microfocus X-ray source'
_diffrn_radiation_type CuK\a
_diffrn_radiation_wavelength 1.54178
_diffrn_reflns_av_R_equivalents 0.0387
_diffrn_reflns_limit_h_max 5
_diffrn_reflns_limit_h_min -6
_diffrn_reflns_limit_k_max 17
_diffrn_reflns_limit_k_min -17
_diffrn_reflns_limit_l_max 17
_diffrn_reflns_limit_l_min -19
_diffrn_reflns_number 12479
_diffrn_reflns_theta_full 64.63
_diffrn_reflns_theta_max 64.63
_diffrn_reflns_theta_min 5.98
_diffrn_standards_decay_% 0
_diffrn_standards_interval_count 0
_diffrn_standards_interval_time 0
_diffrn_standards_number 0
_exptl_absorpt_coefficient_mu 0.907
_exptl_absorpt_correction_T_max 0.9476
_exptl_absorpt_correction_T_min 0.7853
_exptl_absorpt_correction_type multi-scan
_exptl_absorpt_process_details
;
(SADABS; Bruker, 2008)
;
_exptl_crystal_colour colourless
_exptl_crystal_density_diffrn 1.346
_exptl_crystal_density_method 'not measured'
_exptl_crystal_description needle
_exptl_crystal_F_000 568
_exptl_crystal_size_max 0.28
_exptl_crystal_size_mid 0.06
_exptl_crystal_size_min 0.06
_refine_diff_density_max 0.1
_refine_diff_density_min -0.115
_refine_ls_abs_structure_details 'Flack (1983), 872 Friedel pairs'
_refine_ls_abs_structure_Flack -0.05(14)
_refine_ls_extinction_method none
_refine_ls_goodness_of_fit_ref 1.058
_refine_ls_hydrogen_treatment constr
_refine_ls_matrix_type full
_refine_ls_number_parameters 174
_refine_ls_number_reflns 2184
_refine_ls_number_restraints 0
_refine_ls_restrained_S_all 1.058
_refine_ls_R_factor_all 0.0243
_refine_ls_R_factor_gt 0.0233
_refine_ls_shift/su_max 0
_refine_ls_shift/su_mean 0
_refine_ls_structure_factor_coef Fsqd
_refine_ls_weighting_details 'calc w=1/[\s^2^(Fo^2^)+(0.0281P)^2^+0.1772P] where P=(Fo^2^+2Fc^2^)/3'
_refine_ls_weighting_scheme calc
_refine_ls_wR_factor_ref 0.0582
_reflns_number_gt 2113
_reflns_number_total 2184
_reflns_threshold_expression >2sigma(I)
_cod_data_source_file nc2253.cif
_cod_data_source_block I
_cod_database_code 2232873
_cod_database_fobs_code 2232873

loop_
_symmetry_equiv_pos_as_xyz
'x, y, z'
'x+1/2, -y+1/2, -z'
'-x, y+1/2, -z+1/2'
'-x+1/2, -y, z+1/2'

loop_
_atom_site_type_symbol
_atom_site_label
_atom_site_fract_x
_atom_site_fract_y
_atom_site_fract_z
_atom_site_U_iso_or_equiv
_atom_site_adp_type
_atom_site_calc_flag
_atom_site_refinement_flags
_atom_site_occupancy
C C1 -0.1501(2) 0.08128(8) 0.42326(7) 0.0220(3) Uani d . 1
H H1 -0.2982 0.0577 0.3924 0.026 Uiso calc R 1
C C2 -0.2436(3) 0.15417(9) 0.47693(8) 0.0249(3) Uani d . 1
H H2 -0.3473 0.201 0.4562 0.03 Uiso calc R 1
C C3 -0.1854(3) 0.15485(9) 0.55205(8) 0.0255(3) Uani d . 1
H H3 -0.2594 0.1994 0.585 0.031 Uiso calc R 1
C C4 -0.0052(2) 0.08713(9) 0.58703(7) 0.0229(3) Uani d . 1
H H4 -0.1016 0.0424 0.6194 0.028 Uiso calc R 1
C C5 0.1419(3) 0.03970(8) 0.52242(7) 0.0204(3) Uani d . 1
H H5 0.2635 0.083 0.4974 0.024 Uiso calc R 1
C C6 0.1114(3) 0.05767(9) 0.31257(7) 0.0268(3) Uani d . 1
H H6A -0.0353 0.0393 0.2795 0.032 Uiso calc R 1
H H6B 0.1814 0.0032 0.3383 0.032 Uiso calc R 1
C C7 0.3070(3) 0.09936(8) 0.26419(7) 0.0256(3) Uani d . 1
C C8 0.4705(3) 0.12937(9) 0.22357(8) 0.0312(3) Uani d . 1
H H8 0.6014 0.1534 0.1911 0.037 Uiso calc R 1
C C9 0.2870(3) -0.04105(9) 0.55155(7) 0.0229(3) Uani d . 1
H H9A 0.4102 -0.0229 0.5927 0.028 Uiso calc R 1
H H9B 0.1674 -0.0857 0.5742 0.028 Uiso calc R 1
C C10 0.6141(2) -0.13598(8) 0.50283(7) 0.0201(3) Uani d . 1
C C11 0.7222(3) -0.17820(9) 0.43096(8) 0.0269(3) Uani d . 1
H H11A 0.9074 -0.1854 0.4371 0.04 Uiso calc R 1
H H11B 0.6871 -0.1397 0.3856 0.04 Uiso calc R 1
H H11C 0.6432 -0.2373 0.4229 0.04 Uiso calc R 1
C C12 0.1406(3) 0.13903(8) 0.71258(7) 0.0235(3) Uani d . 1
C C13 0.3572(3) 0.18527(9) 0.75213(8) 0.0292(3) Uani d . 1
H H13A 0.3149 0.195 0.8075 0.044 Uiso calc R 1
H H13B 0.3885 0.2434 0.7267 0.044 Uiso calc R 1
H H13C 0.5111 0.1479 0.7483 0.044 Uiso calc R 1
O O1 -0.03843(18) 0.00939(5) 0.46538(5) 0.0208(2) Uani d . 1
O O2 0.02791(19) 0.12087(6) 0.37098(5) 0.0234(2) Uani d . 1
O O3 0.42076(17) -0.07942(6) 0.48563(5) 0.0217(2) Uani d . 1
O O4 0.68222(18) -0.15169(6) 0.56925(5) 0.0254(2) Uani d . 1
O O5 0.18437(19) 0.13295(6) 0.63443(5) 0.0272(2) Uani d . 1
O O6 -0.0477(2) 0.10886(6) 0.74305(5) 0.0322(2) Uani d . 1

loop_
_atom_site_aniso_label
_atom_site_aniso_U_11
_atom_site_aniso_U_22
_atom_site_aniso_U_33
_atom_site_aniso_U_12
_atom_site_aniso_U_13
_atom_site_aniso_U_23
C1 0.0193(7) 0.0225(6) 0.0240(6) 0.0010(6) -0.0010(5) 0.0055(5)
C2 0.0188(7) 0.0219(6) 0.0339(7) 0.0009(5) 0.0051(6) 0.0042(6)
C3 0.0203(7) 0.0245(7) 0.0318(7) -0.0026(6) 0.0075(6) -0.0021(5)
C4 0.0200(7) 0.0265(7) 0.0223(6) -0.0051(6) 0.0034(5) -0.0019(5)
C5 0.0194(7) 0.0227(6) 0.0191(6) -0.0035(5) 0.0003(5) 0.0003(5)
C6 0.0343(8) 0.0235(7) 0.0226(6) -0.0009(6) 0.0030(6) -0.0016(5)
C7 0.0319(8) 0.0258(7) 0.0191(6) 0.0024(6) -0.0035(6) -0.0030(5)
C8 0.0379(9) 0.0341(7) 0.0217(6) -0.0062(7) 0.0024(6) -0.0026(6)
C9 0.0220(7) 0.0276(7) 0.0192(6) -0.0005(5) 0.0015(5) 0.0016(5)
C10 0.0183(7) 0.0172(6) 0.0248(7) -0.0032(5) -0.0028(5) 0.0028(5)
C11 0.0307(8) 0.0226(6) 0.0273(7) 0.0037(6) -0.0025(6) -0.0012(5)
C12 0.0249(8) 0.0231(6) 0.0225(6) 0.0075(5) 0.0029(6) -0.0013(5)
C13 0.0300(9) 0.0310(7) 0.0266(7) 0.0057(6) -0.0026(6) -0.0050(5)
O1 0.0210(5) 0.0191(4) 0.0223(4) -0.0017(4) -0.0029(4) 0.0018(3)
O2 0.0266(5) 0.0209(4) 0.0227(4) 0.0002(4) 0.0046(4) 0.0021(3)
O3 0.0220(5) 0.0246(4) 0.0184(4) 0.0029(4) -0.0016(4) 0.0003(3)
O4 0.0262(5) 0.0279(5) 0.0221(5) 0.0007(4) -0.0051(4) 0.0053(4)
O5 0.0267(5) 0.0342(5) 0.0207(4) -0.0084(4) 0.0034(4) -0.0048(4)
O6 0.0293(6) 0.0422(6) 0.0252(5) 0.0008(5) 0.0070(4) -0.0011(4)

loop_
_atom_type_symbol
_atom_type_description
_atom_type_scat_dispersion_real
_atom_type_scat_dispersion_imag
_atom_type_scat_source
C C 0.0181 0.0091 'International Tables Vol C Tables 4.2.6.8 and 6.1.1.4'
H H 0 0 'International Tables Vol C Tables 4.2.6.8 and 6.1.1.4'
O O 0.0492 0.0322 'International Tables Vol C Tables 4.2.6.8 and 6.1.1.4'

loop_
_geom_angle_atom_site_label_1
_geom_angle_atom_site_label_2
_geom_angle_atom_site_label_3
_geom_angle
O1 C1 O2 111.24(10)
O1 C1 C2 111.73(10)
O2 C1 C2 107.36(10)
O1 C1 H1 108.8
O2 C1 H1 108.8
C2 C1 H1 108.8
C3 C2 C1 121.60(12)
C3 C2 H2 119.2
C1 C2 H2 119.2
C2 C3 C4 121.74(12)
C2 C3 H3 119.1
C4 C3 H3 119.1
O5 C4 C3 109.64(10)
O5 C4 C5 106.06(10)
C3 C4 C5 109.91(10)
O5 C4 H4 110.4
C3 C4 H4 110.4
C5 C4 H4 110.4
O1 C5 C9 107.86(10)
O1 C5 C4 107.87(10)
C9 C5 C4 112.72(10)
O1 C5 H5 109.4
C9 C5 H5 109.4
C4 C5 H5 109.4
O2 C6 C7 109.20(11)
O2 C6 H6A 109.8
C7 C6 H6A 109.8
O2 C6 H6B 109.8
C7 C6 H6B 109.8
H6A C6 H6B 108.3
C8 C7 C6 176.82(14)
C7 C8 H8 180
O3 C9 C5 107.62(10)
O3 C9 H9A 110.2
C5 C9 H9A 110.2
O3 C9 H9B 110.2
C5 C9 H9B 110.2
H9A C9 H9B 108.5
O4 C10 O3 123.03(11)
O4 C10 C11 125.29(12)
O3 C10 C11 111.64(10)
C10 C11 H11A 109.5
C10 C11 H11B 109.5
H11A C11 H11B 109.5
C10 C11 H11C 109.5
H11A C11 H11C 109.5
H11B C11 H11C 109.5
O6 C12 O5 122.65(12)
O6 C12 C13 126.95(12)
O5 C12 C13 110.39(12)
C12 C13 H13A 109.5
C12 C13 H13B 109.5
H13A C13 H13B 109.5
C12 C13 H13C 109.5
H13A C13 H13C 109.5
H13B C13 H13C 109.5
C1 O1 C5 112.37(9)
C1 O2 C6 111.37(10)
C10 O3 C9 116.18(9)
C12 O5 C4 117.67(10)

loop_
_geom_bond_atom_site_label_1
_geom_bond_atom_site_label_2
_geom_bond_distance
C1 O1 1.4130(14)
C1 O2 1.4165(15)
C1 C2 1.4996(18)
C1 H1 1
C2 C3 1.3164(19)
C2 H2 0.95
C3 C4 1.5018(18)
C3 H3 0.95
C4 O5 1.4487(15)
C4 C5 1.5170(17)
C4 H4 1
C5 O1 1.4272(15)
C5 C9 1.5038(18)
C5 H5 1
C6 O2 1.4366(15)
C6 C7 1.453(2)
C6 H6A 0.99
C6 H6B 0.99
C7 C8 1.187(2)
C8 H8 0.95
C9 O3 1.4412(15)
C9 H9A 0.99
C9 H9B 0.99
C10 O4 1.2100(15)
C10 O3 1.3465(15)
C10 C11 1.4881(18)
C11 H11A 0.98
C11 H11B 0.98
C11 H11C 0.98
C12 O6 1.1999(17)
C12 O5 1.3550(15)
C12 C13 1.486(2)
C13 H13A 0.98
C13 H13B 0.98
C13 H13C 0.98

loop_
_geom_hbond_atom_site_label_D
_geom_hbond_atom_site_label_H
_geom_hbond_atom_site_label_A
_geom_hbond_site_symmetry_A
_geom_hbond_distance_DH
_geom_hbond_distance_HA
_geom_hbond_distance_DA
_geom_hbond_angle_DHA
C8 H8 O4 4_654 0.95 2.37 3.2139(17) 148.5
C11 H11B O6 4_554 0.98 2.58 3.4869(16) 154.3
C13 H13C O6 1_655 0.98 2.38 3.3152(19) 159.4

loop_
_geom_torsion_atom_site_label_1
_geom_torsion_atom_site_label_2
_geom_torsion_atom_site_label_3
_geom_torsion_atom_site_label_4
_geom_torsion
O1 C1 C2 C3 10.49(18)
O2 C1 C2 C3 -111.74(14)
C1 C2 C3 C4 5.0(2)
C2 C3 C4 O5 131.20(13)
C2 C3 C4 C5 14.99(17)
O5 C4 C5 O1 -168.20(9)
C3 C4 C5 O1 -49.76(13)
O5 C4 C5 C9 72.84(13)
C3 C4 C5 C9 -168.72(11)
O1 C5 C9 O3 61.81(13)
C4 C5 C9 O3 -179.22(10)
O2 C1 O1 C5 71.48(13)
C2 C1 O1 C5 -48.49(14)
C9 C5 O1 C1 -168.46(10)
C4 C5 O1 C1 69.51(12)
O1 C1 O2 C6 62.63(13)
C2 C1 O2 C6 -174.84(10)
C7 C6 O2 C1 -175.81(11)
O4 C10 O3 C9 -3.13(16)
C11 C10 O3 C9 174.60(11)
C5 C9 O3 C10 162.29(10)
O6 C12 O5 C4 -0.61(17)
C13 C12 O5 C4 178.21(10)
C3 C4 O5 C12 95.77(13)
C5 C4 O5 C12 -145.60(10)

loop_
_cod_related_entry_id
_cod_related_entry_database
_cod_related_entry_code
1 ChemSpider 5641252
